data_7241401
loop_
_publ_author_name
'Nitti, Andrea'
'Botta, Chiara'
'Forni, Alessandra'
'Cariati, Elena'
'Lucenti, Elena'
'Pasini, Dario'

_publ_section_title
;
 Crystallization-Induced Room-Temperature Phosphorescence in Fumaramides
;
_journal_name_full CrystEngComm
_journal_paper_doi 10.1039/D0CE01253J
_journal_year 2020
_chemical_formula_moiety 'C18 H18 N2 O2'
_chemical_formula_sum 'C18 H18 N2 O2'
_chemical_formula_weight 294.34
_chemical_name_systematic 'N, N-dimethyl-N, N-diphenylfumaramide'
_space_group_crystal_system monoclinic
_space_group_IT_number 14
_space_group_name_Hall '-P 2ybc'
_space_group_name_H-M_alt 'P 1 21/c 1'
_atom_sites_solution_hydrogens geom
_atom_sites_solution_primary direct
_atom_sites_solution_secondary difmap
_audit_creation_method SHELXL-2014/7
_audit_update_record
;
2020-10-08 deposited with the CCDC.	2020-10-12 downloaded from the CCDC.
;
_cell_angle_alpha 90
_cell_angle_beta 110.968(10)
_cell_angle_gamma 90
_cell_formula_units_Z 6
_cell_length_a 18.21(2)
_cell_length_b 7.066(8)
_cell_length_c 19.77(2)
_cell_measurement_reflns_used 551
_cell_measurement_temperature 120(2)
_cell_measurement_theta_max 18.15
_cell_measurement_theta_min 2.40
_cell_volume 2375(4)
_computing_cell_refinement 'SAINT (Bruker, 1997)'
_computing_data_collection 'SMART (Bruker, 1997)'
_computing_data_reduction SAINT
_computing_molecular_graphics 'ORTEP III ( Burnett&Johnson, 1996)'
_computing_publication_material SHELXL-2014/7
_computing_structure_refinement 'SHELXL-2014/7 (Sheldrick, 2014)'
_computing_structure_solution 'SHELXT 2014/4 (Sheldrick, 2014)'
_diffrn_ambient_temperature 120(2)
_diffrn_measured_fraction_theta_full 0.975
_diffrn_measured_fraction_theta_max 0.975
_diffrn_measurement_device_type 'Bruker SMART APEX'
_diffrn_measurement_method 'phi and omega scans'
_diffrn_radiation_monochromator graphite
_diffrn_radiation_source 'fine-focus sealed tube'
_diffrn_radiation_type MoK\a
_diffrn_radiation_wavelength 0.71073
_diffrn_reflns_av_R_equivalents 0.2842
_diffrn_reflns_av_unetI/netI 0.1959
_diffrn_reflns_Laue_measured_fraction_full 0.975
_diffrn_reflns_Laue_measured_fraction_max 0.975
_diffrn_reflns_limit_h_max 21
_diffrn_reflns_limit_h_min -21
_diffrn_reflns_limit_k_max 8
_diffrn_reflns_limit_k_min -8
_diffrn_reflns_limit_l_max 23
_diffrn_reflns_limit_l_min -23
_diffrn_reflns_number 25862
_diffrn_reflns_point_group_measured_fraction_full 0.975
_diffrn_reflns_point_group_measured_fraction_max 0.975
_diffrn_reflns_theta_full 25.027
_diffrn_reflns_theta_max 25.027
_diffrn_reflns_theta_min 2.101
_exptl_absorpt_coefficient_mu 0.081
_exptl_absorpt_correction_T_max 0.746
_exptl_absorpt_correction_T_min 0.702
_exptl_absorpt_correction_type multi-scan
_exptl_absorpt_process_details
;
SADABS, Bruker, 1997
;
_exptl_crystal_colour colorless
_exptl_crystal_density_diffrn 1.235
_exptl_crystal_density_method none
_exptl_crystal_description lamina
_exptl_crystal_F_000 936
_exptl_crystal_preparation Luminescent
_exptl_crystal_recrystallization_method 'Re-crystallisation from solvent: acetonitrile'
_exptl_crystal_size_max 0.470
_exptl_crystal_size_mid 0.070
_exptl_crystal_size_min 0.010
_refine_diff_density_max 0.476
_refine_diff_density_min -0.264
_refine_diff_density_rms 0.064
_refine_ls_extinction_method none
_refine_ls_goodness_of_fit_ref 0.959
_refine_ls_hydrogen_treatment constr
_refine_ls_matrix_type full
_refine_ls_number_parameters 301
_refine_ls_number_reflns 4084
_refine_ls_number_restraints 0
_refine_ls_restrained_S_all 0.959
_refine_ls_R_factor_all 0.2210
_refine_ls_R_factor_gt 0.0898
_refine_ls_shift/su_max 0.002
_refine_ls_shift/su_mean 0.000
_refine_ls_structure_factor_coef Fsqd
_refine_ls_weighting_details 'w=1/[\s^2^(Fo^2^)+(0.1014P)^2^] where P=(Fo^2^+2Fc^2^)/3'
_refine_ls_weighting_scheme calc
_refine_ls_wR_factor_gt 0.2022
_refine_ls_wR_factor_ref 0.2795
_reflns_Friedel_coverage 0.000
_reflns_number_gt 1592
_reflns_number_total 4084
_reflns_threshold_expression 'I > 2\s(I)'
_cod_data_source_file d0ce01253j2.cif
_cod_data_source_block 2
_cod_original_cell_volume 2375(5)
_cod_original_sg_symbol_H-M 'P 21/c'
_cod_database_code 7241401
_shelx_shelxl_version_number 2014/7
_shelx_space_group_comment
;
The symmetry employed for this shelxl refinement is uniquely 
defined
by the following loop, which should always be used as a source of
symmetry information in preference to the above space-group names.
They are only intended as comments.
;
_shelx_estimated_absorpt_t_min 0.963
_shelx_estimated_absorpt_t_max 0.999

loop_
_space_group_symop_operation_xyz
'x, y, z'
'-x, y+1/2, -z+1/2'
'-x, -y, -z'
'x, -y-1/2, z-1/2'

loop_
_atom_site_label
_atom_site_type_symbol
_atom_site_fract_x
_atom_site_fract_y
_atom_site_fract_z
_atom_site_U_iso_or_equiv
_atom_site_adp_type
_atom_site_occupancy
_atom_site_site_symmetry_order
_atom_site_calc_flag
_atom_site_refinement_flags_posn
_atom_site_refinement_flags_adp
_atom_site_refinement_flags_occupancy
_atom_site_disorder_assembly
_atom_site_disorder_group
O1A O -0.0591(3) 0.6563(8) 0.5818(3) 0.0953(19) Uani 1 1 d . . . . .
O1B O 0.6038(3) 0.5698(6) 0.6213(2) 0.0499(11) Uani 1 1 d . . . . .
O1C O 0.5042(2) 0.0911(6) 0.6239(2) 0.0488(11) Uani 1 1 d . . . . .
N1A N 0.0289(3) 0.4620(8) 0.6596(3) 0.0619(16) Uani 1 1 d . . . . .
N1B N 0.4921(3) 0.6046(7) 0.6448(2) 0.0466(13) Uani 1 1 d . . . . .
N1C N 0.6325(3) 0.1016(7) 0.6381(2) 0.0463(13) Uani 1 1 d . . . . .
C1A C 0.0196(4) 0.4752(10) 0.5339(3) 0.0613(19) Uani 1 1 d . . . . .
H1A H 0.065726 0.400110 0.545587 0.074 Uiso 1 1 calc R U . . .
C2A C -0.0090(4) 0.5374(11) 0.5916(4) 0.062(2) Uani 1 1 d . . . . .
C3A C 0.0095(5) 0.5429(10) 0.7201(4) 0.078(2) Uani 1 1 d . . . . .
H3A1 H 0.016388 0.680545 0.721115 0.117 Uiso 1 1 calc R U . . .
H3A2 H 0.044357 0.488664 0.765984 0.117 Uiso 1 1 calc R U . . .
H3A3 H -0.045301 0.513125 0.713362 0.117 Uiso 1 1 calc R U . . .
C4A C 0.0794(4) 0.3043(10) 0.6729(3) 0.0516(17) Uani 1 1 d . . . . .
C5A C 0.1541(4) 0.3116(12) 0.7255(3) 0.064(2) Uani 1 1 d . . . . .
H5A H 0.171171 0.423966 0.753038 0.077 Uiso 1 1 calc R U . . .
C6A C 0.2027(5) 0.1625(17) 0.7380(4) 0.095(3) Uani 1 1 d . . . . .
H6A H 0.253638 0.170609 0.774412 0.114 Uiso 1 1 calc R U . . .
C7A C 0.1803(7) 0.0001(16) 0.6995(6) 0.103(4) Uani 1 1 d . . . . .
H7A H 0.216041 -0.102843 0.707632 0.123 Uiso 1 1 calc R U . . .
C8A C 0.1048(7) -0.0151(12) 0.6479(5) 0.086(3) Uani 1 1 d . . . . .
H8A H 0.087814 -0.129354 0.621615 0.103 Uiso 1 1 calc R U . . .
C9A C 0.0561(5) 0.1350(11) 0.6359(4) 0.066(2) Uani 1 1 d . . . . .
H9A H 0.004289 0.124607 0.601160 0.079 Uiso 1 1 calc R U . . .
C1B C 0.4837(4) 0.5208(8) 0.5237(3) 0.0476(16) Uani 1 1 d . . . . .
H1B H 0.428004 0.521530 0.508757 0.057 Uiso 1 1 calc R U . . .
C2B C 0.5316(4) 0.5669(8) 0.6005(3) 0.0435(15) Uani 1 1 d . . . . .
C4B C 0.4082(4) 0.6010(10) 0.6247(3) 0.0432(16) Uani 1 1 d . . . . .
C5B C 0.3669(4) 0.7675(10) 0.6157(3) 0.0502(17) Uani 1 1 d . . . . .
H5B H 0.393676 0.885448 0.622652 0.060 Uiso 1 1 calc R U . . .
C6B C 0.2865(4) 0.7623(11) 0.5966(3) 0.0541(18) Uani 1 1 d . . . . .
H6B H 0.257815 0.877465 0.589988 0.065 Uiso 1 1 calc R U . . .
C7B C 0.2475(4) 0.5953(13) 0.5871(3) 0.061(2) Uani 1 1 d . . . . .
H7B H 0.191965 0.594209 0.574280 0.074 Uiso 1 1 calc R U . . .
C8B C 0.2885(4) 0.4255(11) 0.5960(3) 0.0595(19) Uani 1 1 d . . . . .
H8B H 0.261275 0.308294 0.589169 0.071 Uiso 1 1 calc R U . . .
C9B C 0.3703(4) 0.4286(9) 0.6150(3) 0.0500(16) Uani 1 1 d . . . . .
H9B H 0.399252 0.314019 0.621141 0.060 Uiso 1 1 calc R U . . .
C1C C 0.5356(3) 0.0246(8) 0.5193(3) 0.0423(15) Uani 1 1 d . . . . .
H1C H 0.574785 0.029788 0.498023 0.051 Uiso 1 1 calc R U . . .
C2C C 0.5561(4) 0.0740(8) 0.5984(3) 0.0419(15) Uani 1 1 d . . . . .
C3C C 0.6514(4) 0.1613(9) 0.7134(3) 0.0545(18) Uani 1 1 d . . . . .
H3C1 H 0.652748 0.299805 0.716027 0.082 Uiso 1 1 calc R U . . .
H3C2 H 0.702931 0.110546 0.743281 0.082 Uiso 1 1 calc R U . . .
H3C3 H 0.611235 0.113429 0.731349 0.082 Uiso 1 1 calc R U . . .
C4C C 0.6969(4) 0.0808(10) 0.6133(3) 0.0468(16) Uani 1 1 d . . . . .
C5C C 0.7432(4) 0.2347(10) 0.6145(3) 0.0519(17) Uani 1 1 d . . . . .
H5C H 0.730123 0.355319 0.628265 0.062 Uiso 1 1 calc R U . . .
C6C C 0.8092(4) 0.2136(12) 0.5956(3) 0.064(2) Uani 1 1 d . . . . .
H6C H 0.842106 0.319041 0.596893 0.077 Uiso 1 1 calc R U . . .
C7C C 0.8265(4) 0.0372(13) 0.5749(3) 0.067(2) Uani 1 1 d . . . . .
H7C H 0.871546 0.022590 0.561673 0.081 Uiso 1 1 calc R U . . .
C8C C 0.7806(4) -0.1156(11) 0.5729(3) 0.0590(19) Uani 1 1 d . . . . .
H8C H 0.793421 -0.235557 0.558484 0.071 Uiso 1 1 calc R U . . .
C9C C 0.7150(4) -0.0959(10) 0.5921(3) 0.0508(17) Uani 1 1 d . . . . .
H9C H 0.682528 -0.202044 0.590909 0.061 Uiso 1 1 calc R U . . .
C3B C 0.5376(4) 0.6670(9) 0.7195(3) 0.0554(18) Uani 1 1 d . . . . .
H3B1 H 0.589793 0.608089 0.735819 0.083 Uiso 1 1 calc R U . . .
H3B2 H 0.509950 0.629259 0.751718 0.083 Uiso 1 1 calc R U . . .
H3B3 H 0.543277 0.804991 0.720433 0.083 Uiso 1 1 calc R U . . .

loop_
_atom_site_aniso_label
_atom_site_aniso_U_11
_atom_site_aniso_U_22
_atom_site_aniso_U_33
_atom_site_aniso_U_23
_atom_site_aniso_U_13
_atom_site_aniso_U_12
O1A 0.123(5) 0.115(5) 0.065(4) 0.033(3) 0.055(3) 0.063(4)
O1B 0.060(3) 0.064(3) 0.029(2) -0.002(2) 0.021(2) 0.000(2)
O1C 0.058(3) 0.064(3) 0.028(2) -0.004(2) 0.021(2) 0.001(2)
N1A 0.090(4) 0.072(4) 0.030(3) 0.004(3) 0.029(3) 0.015(3)
N1B 0.062(3) 0.064(4) 0.018(3) -0.007(2) 0.020(2) -0.002(3)
N1C 0.055(3) 0.066(4) 0.019(3) -0.006(2) 0.016(2) -0.004(3)
C1A 0.060(4) 0.087(5) 0.039(4) 0.010(4) 0.021(3) 0.008(4)
C2A 0.074(5) 0.078(6) 0.041(4) 0.011(4) 0.029(4) 0.019(4)
C3A 0.128(7) 0.074(5) 0.050(4) -0.001(4) 0.053(5) 0.014(5)
C4A 0.075(5) 0.059(5) 0.025(3) 0.008(3) 0.022(4) -0.001(4)
C5A 0.066(5) 0.094(6) 0.029(4) -0.006(4) 0.015(4) -0.003(5)
C6A 0.097(6) 0.156(10) 0.031(5) 0.010(6) 0.021(4) 0.050(7)
C7A 0.150(9) 0.123(9) 0.054(6) 0.041(6) 0.059(6) 0.085(7)
C8A 0.153(9) 0.059(6) 0.062(6) 0.008(4) 0.058(6) 0.019(6)
C9A 0.091(6) 0.075(6) 0.041(4) -0.003(4) 0.033(4) -0.004(5)
C1B 0.067(4) 0.055(4) 0.026(3) 0.001(3) 0.023(3) -0.009(3)
C2B 0.067(5) 0.042(4) 0.027(3) -0.002(3) 0.024(3) -0.005(3)
C4B 0.056(4) 0.062(5) 0.015(3) -0.008(3) 0.017(3) 0.001(4)
C5B 0.063(5) 0.067(5) 0.024(3) -0.003(3) 0.020(3) 0.001(4)
C6B 0.068(5) 0.067(5) 0.031(4) 0.005(3) 0.022(3) 0.007(4)
C7B 0.067(5) 0.095(6) 0.024(4) -0.003(4) 0.019(3) -0.008(5)
C8B 0.071(5) 0.078(6) 0.031(4) -0.001(3) 0.021(3) -0.018(4)
C9B 0.074(5) 0.051(5) 0.030(3) -0.004(3) 0.024(3) 0.004(4)
C1C 0.054(4) 0.049(4) 0.029(4) 0.000(3) 0.021(3) -0.003(3)
C2C 0.055(4) 0.044(4) 0.031(3) 0.003(3) 0.021(3) 0.004(3)
C3C 0.076(5) 0.071(5) 0.019(3) -0.009(3) 0.019(3) -0.005(4)
C4C 0.057(4) 0.063(5) 0.022(3) 0.001(3) 0.017(3) 0.001(4)
C5C 0.056(4) 0.064(5) 0.035(4) -0.003(3) 0.015(3) -0.010(4)
C6C 0.066(5) 0.088(6) 0.037(4) -0.010(4) 0.017(4) -0.025(4)
C7C 0.058(5) 0.112(7) 0.034(4) -0.017(4) 0.019(3) -0.020(5)
C8C 0.055(4) 0.084(6) 0.033(4) -0.007(3) 0.011(3) 0.015(4)
C9C 0.062(4) 0.062(5) 0.027(3) 0.003(3) 0.014(3) 0.003(4)
C3B 0.076(5) 0.070(5) 0.022(3) -0.003(3) 0.019(3) -0.002(4)

loop_
_atom_type_symbol
_atom_type_description
_atom_type_scat_dispersion_real
_atom_type_scat_dispersion_imag
_atom_type_scat_source
C C 0.0033 0.0016 'International Tables Vol C Tables 4.2.6.8 and 6.1.1.4'
H H 0.0000 0.0000 'International Tables Vol C Tables 4.2.6.8 and 6.1.1.4'
N N 0.0061 0.0033 'International Tables Vol C Tables 4.2.6.8 and 6.1.1.4'
O O 0.0106 0.0060 'International Tables Vol C Tables 4.2.6.8 and 6.1.1.4'

loop_
_geom_angle_atom_site_label_1
_geom_angle_atom_site_label_2
_geom_angle_atom_site_label_3
_geom_angle
_geom_angle_site_symmetry_1
_geom_angle_site_symmetry_3
_geom_angle_publ_flag
C2A N1A C4A 123.6(5) . . ?
C2A N1A C3A 117.2(6) . . ?
C4A N1A C3A 118.9(5) . . ?
C2B N1B C4B 125.5(5) . . ?
C2B N1B C3B 118.0(5) . . ?
C4B N1B C3B 116.3(4) . . ?
C2C N1C C4C 126.0(5) . . ?
C2C N1C C3C 117.0(5) . . ?
C4C N1C C3C 117.0(5) . . ?
C1A C1A C2A 119.6(8) 3_566 . ?
C1A C1A H1A 120.2 3_566 . ?
C2A C1A H1A 120.2 . . ?
O1A C2A N1A 120.8(6) . . ?
O1A C2A C1A 122.6(6) . . ?
N1A C2A C1A 116.4(6) . . ?
N1A C3A H3A1 109.5 . . ?
N1A C3A H3A2 109.5 . . ?
H3A1 C3A H3A2 109.5 . . ?
N1A C3A H3A3 109.5 . . ?
H3A1 C3A H3A3 109.5 . . ?
H3A2 C3A H3A3 109.5 . . ?
C5A C4A C9A 117.4(7) . . ?
C5A C4A N1A 120.7(7) . . ?
C9A C4A N1A 121.8(7) . . ?
C6A C5A C4A 121.0(8) . . ?
C6A C5A H5A 119.5 . . ?
C4A C5A H5A 119.5 . . ?
C5A C6A C7A 121.0(9) . . ?
C5A C6A H6A 119.5 . . ?
C7A C6A H6A 119.5 . . ?
C6A C7A C8A 119.7(8) . . ?
C6A C7A H7A 120.1 . . ?
C8A C7A H7A 120.1 . . ?
C9A C8A C7A 118.9(9) . . ?
C9A C8A H8A 120.5 . . ?
C7A C8A H8A 120.5 . . ?
C8A C9A C4A 121.8(8) . . ?
C8A C9A H9A 119.1 . . ?
C4A C9A H9A 119.1 . . ?
C1B C1B C2B 121.9(8) 3_666 . ?
C1B C1B H1B 119.1 3_666 . ?
C2B C1B H1B 119.1 . . ?
O1B C2B N1B 122.4(5) . . ?
O1B C2B C1B 120.7(5) . . ?
N1B C2B C1B 116.9(6) . . ?
C5B C4B C9B 121.1(6) . . ?
C5B C4B N1B 120.0(6) . . ?
C9B C4B N1B 118.9(6) . . ?
C4B C5B C6B 119.5(7) . . ?
C4B C5B H5B 120.3 . . ?
C6B C5B H5B 120.3 . . ?
C7B C6B C5B 121.0(7) . . ?
C7B C6B H6B 119.5 . . ?
C5B C6B H6B 119.5 . . ?
C6B C7B C8B 120.2(7) . . ?
C6B C7B H7B 119.9 . . ?
C8B C7B H7B 119.9 . . ?
C7B C8B C9B 119.5(7) . . ?
C7B C8B H8B 120.3 . . ?
C9B C8B H8B 120.3 . . ?
C4B C9B C8B 118.8(6) . . ?
C4B C9B H9B 120.6 . . ?
C8B C9B H9B 120.6 . . ?
C1C C1C C2C 119.7(6) 3_656 . ?
C1C C1C H1C 120.1 3_656 . ?
C2C C1C H1C 120.1 . . ?
O1C C2C N1C 122.3(5) . . ?
O1C C2C C1C 120.4(5) . . ?
N1C C2C C1C 117.3(5) . . ?
N1C C3C H3C1 109.5 . . ?
N1C C3C H3C2 109.5 . . ?
H3C1 C3C H3C2 109.5 . . ?
N1C C3C H3C3 109.5 . . ?
H3C1 C3C H3C3 109.5 . . ?
H3C2 C3C H3C3 109.5 . . ?
C5C C4C C9C 120.5(6) . . ?
C5C C4C N1C 119.0(6) . . ?
C9C C4C N1C 120.4(6) . . ?
C4C C5C C6C 119.7(7) . . ?
C4C C5C H5C 120.1 . . ?
C6C C5C H5C 120.1 . . ?
C7C C6C C5C 119.2(7) . . ?
C7C C6C H6C 120.4 . . ?
C5C C6C H6C 120.4 . . ?
C8C C7C C6C 121.4(7) . . ?
C8C C7C H7C 119.3 . . ?
C6C C7C H7C 119.3 . . ?
C7C C8C C9C 119.7(7) . . ?
C7C C8C H8C 120.1 . . ?
C9C C8C H8C 120.1 . . ?
C8C C9C C4C 119.5(6) . . ?
C8C C9C H9C 120.2 . . ?
C4C C9C H9C 120.2 . . ?
N1B C3B H3B1 109.5 . . ?
N1B C3B H3B2 109.5 . . ?
H3B1 C3B H3B2 109.5 . . ?
N1B C3B H3B3 109.5 . . ?
H3B1 C3B H3B3 109.5 . . ?
H3B2 C3B H3B3 109.5 . . ?

loop_
_geom_bond_atom_site_label_1
_geom_bond_atom_site_label_2
_geom_bond_distance
_geom_bond_site_symmetry_2
_geom_bond_publ_flag
O1A C2A 1.204(7) . ?
O1B C2B 1.228(7) . ?
O1C C2C 1.225(6) . ?
N1A C2A 1.379(8) . ?
N1A C4A 1.408(8) . ?
N1A C3A 1.479(8) . ?
N1B C2B 1.345(7) . ?
N1B C4B 1.434(7) . ?
N1B C3B 1.478(7) . ?
N1C C2C 1.344(7) . ?
N1C C4C 1.433(7) . ?
N1C C3C 1.464(7) . ?
C1A C1A 1.321(12) 3_566 ?
C1A C2A 1.479(9) . ?
C1A H1A 0.9500 . ?
C3A H3A1 0.9800 . ?
C3A H3A2 0.9800 . ?
C3A H3A3 0.9800 . ?
C4A C5A 1.386(9) . ?
C4A C9A 1.387(9) . ?
C5A C6A 1.341(10) . ?
C5A H5A 0.9500 . ?
C6A C7A 1.357(13) . ?
C6A H6A 0.9500 . ?
C7A C8A 1.393(13) . ?
C7A H7A 0.9500 . ?
C8A C9A 1.348(10) . ?
C8A H8A 0.9500 . ?
C9A H9A 0.9500 . ?
C1B C1B 1.308(10) 3_666 ?
C1B C2B 1.491(8) . ?
C1B H1B 0.9500 . ?
C4B C5B 1.373(8) . ?
C4B C9B 1.379(8) . ?
C5B C6B 1.376(8) . ?
C5B H5B 0.9500 . ?
C6B C7B 1.355(9) . ?
C6B H6B 0.9500 . ?
C7B C8B 1.392(9) . ?
C7B H7B 0.9500 . ?
C8B C9B 1.399(9) . ?
C8B H8B 0.9500 . ?
C9B H9B 0.9500 . ?
C1C C1C 1.293(10) 3_656 ?
C1C C2C 1.513(8) . ?
C1C H1C 0.9500 . ?
C3C H3C1 0.9800 . ?
C3C H3C2 0.9800 . ?
C3C H3C3 0.9800 . ?
C4C C5C 1.371(8) . ?
C4C C9C 1.393(8) . ?
C5C C6C 1.390(9) . ?
C5C H5C 0.9500 . ?
C6C C7C 1.384(10) . ?
C6C H6C 0.9500 . ?
C7C C8C 1.358(9) . ?
C7C H7C 0.9500 . ?
C8C C9C 1.383(8) . ?
C8C H8C 0.9500 . ?
C9C H9C 0.9500 . ?
C3B H3B1 0.9800 . ?
C3B H3B2 0.9800 . ?
C3B H3B3 0.9800 . ?

loop_
_geom_torsion_atom_site_label_1
_geom_torsion_atom_site_label_2
_geom_torsion_atom_site_label_3
_geom_torsion_atom_site_label_4
_geom_torsion
_geom_torsion_site_symmetry_1
_geom_torsion_site_symmetry_2
_geom_torsion_site_symmetry_3
_geom_torsion_site_symmetry_4
_geom_torsion_publ_flag
C4A N1A C2A O1A 170.4(7) . . . . ?
C3A N1A C2A O1A -4.3(11) . . . . ?
C4A N1A C2A C1A -14.2(10) . . . . ?
C3A N1A C2A C1A 171.2(6) . . . . ?
C1A C1A C2A O1A -12.2(13) 3_566 . . . ?
C1A C1A C2A N1A 172.4(8) 3_566 . . . ?
C2A N1A C4A C5A 128.7(7) . . . . ?
C3A N1A C4A C5A -56.7(8) . . . . ?
C2A N1A C4A C9A -53.1(9) . . . . ?
C3A N1A C4A C9A 121.4(7) . . . . ?
C9A C4A C5A C6A 2.4(9) . . . . ?
N1A C4A C5A C6A -179.4(6) . . . . ?
C4A C5A C6A C7A 0.2(12) . . . . ?
C5A C6A C7A C8A -2.4(13) . . . . ?
C6A C7A C8A C9A 1.9(12) . . . . ?
C7A C8A C9A C4A 0.7(11) . . . . ?
C5A C4A C9A C8A -2.8(9) . . . . ?
N1A C4A C9A C8A 179.0(6) . . . . ?
C4B N1B C2B O1B -178.9(6) . . . . ?
C3B N1B C2B O1B 5.2(9) . . . . ?
C4B N1B C2B C1B 1.1(9) . . . . ?
C3B N1B C2B C1B -174.8(5) . . . . ?
C1B C1B C2B O1B 1.0(11) 3_666 . . . ?
C1B C1B C2B N1B -179.0(7) 3_666 . . . ?
C2B N1B C4B C5B -105.7(7) . . . . ?
C3B N1B C4B C5B 70.2(7) . . . . ?
C2B N1B C4B C9B 74.6(7) . . . . ?
C3B N1B C4B C9B -109.5(6) . . . . ?
C9B C4B C5B C6B -0.1(8) . . . . ?
N1B C4B C5B C6B -179.8(5) . . . . ?
C4B C5B C6B C7B 0.5(8) . . . . ?
C5B C6B C7B C8B -0.5(9) . . . . ?
C6B C7B C8B C9B 0.2(9) . . . . ?
C5B C4B C9B C8B -0.2(8) . . . . ?
N1B C4B C9B C8B 179.5(5) . . . . ?
C7B C8B C9B C4B 0.2(8) . . . . ?
C4C N1C C2C O1C 178.5(6) . . . . ?
C3C N1C C2C O1C -2.5(8) . . . . ?
C4C N1C C2C C1C -2.8(9) . . . . ?
C3C N1C C2C C1C 176.2(5) . . . . ?
C1C C1C C2C O1C -9.3(10) 3_656 . . . ?
C1C C1C C2C N1C 172.0(7) 3_656 . . . ?
C2C N1C C4C C5C 118.8(7) . . . . ?
C3C N1C C4C C5C -60.2(7) . . . . ?
C2C N1C C4C C9C -64.9(8) . . . . ?
C3C N1C C4C C9C 116.1(6) . . . . ?
C9C C4C C5C C6C -1.0(9) . . . . ?
N1C C4C C5C C6C 175.3(5) . . . . ?
C4C C5C C6C C7C 0.8(9) . . . . ?
C5C C6C C7C C8C -0.3(10) . . . . ?
C6C C7C C8C C9C -0.1(10) . . . . ?
C7C C8C C9C C4C 0.0(9) . . . . ?
C5C C4C C9C C8C 0.6(9) . . . . ?
N1C C4C C9C C8C -175.7(5) . . . . ?
